data_7111516
loop_
_publ_author_name
'Bailey, Andrew M.'
'Cox, Russell J.'
'Harley, Kate'
'Lazarus, Colin M.'
'Simpson, Thomas J.'
'Skellam, Elizabeth'

_publ_section_title
;
 Characterisation of 3-methylorcinaldehyde synthase (MOS) in Acremonium
 strictum: first observation of a reductive release mechanism during
 polyketide biosynthesis
;
_journal_issue 39
_journal_name_full 'Chemical Communications'
_journal_page_first 4053
_journal_page_last 4055
_journal_paper_doi 10.1039/b708614h
_journal_year 2007
_chemical_formula_moiety 'C9 H10 O3, 0.5(H2 O)'
_chemical_formula_sum 'C9 H11 O3.5'
_chemical_formula_weight 175.18
_space_group_IT_number 18
_symmetry_cell_setting orthorhombic
_symmetry_space_group_name_Hall 'P 2 2ab'
_symmetry_space_group_name_H-M 'P 21 21 2'
_atom_sites_solution_hydrogens geom
_atom_sites_solution_primary direct
_atom_sites_solution_secondary difmap
_audit_creation_method SHELXL-97
_cell_angle_alpha 90.00
_cell_angle_beta 90.00
_cell_angle_gamma 90.00
_cell_formula_units_Z 4
_cell_length_a 13.465(3)
_cell_length_b 16.024(3)
_cell_length_c 3.8100(8)
_cell_measurement_reflns_used 2041
_cell_measurement_temperature 100(2)
_cell_measurement_theta_max 24.3665
_cell_measurement_theta_min 2.542
_cell_volume 822.1(3)
_computing_cell_refinement 'SMART v5.628 (Bruker-AXS, 1997-2002)'
_computing_data_collection 'SMART v5.628 (Bruker-AXS, 1997-2002)'
_computing_data_reduction
;
SAINT v7.06A (Bruker-AXS, 1997-2003) & SHELXTL v6.14 (Bruker-AXS, 2003)
;
_computing_molecular_graphics 'Bruker SHELXTL'
_computing_publication_material 'Bruker SHELXTL'
_computing_structure_refinement 'SHELXL-97 (Sheldrick, 1997)'
_computing_structure_solution 'SHELXS-97 (Sheldrick, 1990)'
_diffrn_ambient_temperature 100(2)
_diffrn_detector_area_resol_mean 8.366
_diffrn_measured_fraction_theta_full 1.000
_diffrn_measured_fraction_theta_max 1.000
_diffrn_measurement_device_type 'Bruker-AXS D8'
_diffrn_measurement_method '\w scans'
_diffrn_radiation_monochromator graphite
_diffrn_radiation_source 'fine-focus sealed tube'
_diffrn_radiation_type MoK\a
_diffrn_radiation_wavelength 0.71073
_diffrn_reflns_av_R_equivalents 0.0400
_diffrn_reflns_av_sigmaI/netI 0.0214
_diffrn_reflns_limit_h_max 17
_diffrn_reflns_limit_h_min -17
_diffrn_reflns_limit_k_max 20
_diffrn_reflns_limit_k_min -20
_diffrn_reflns_limit_l_max 4
_diffrn_reflns_limit_l_min -4
_diffrn_reflns_number 9320
_diffrn_reflns_theta_full 27.47
_diffrn_reflns_theta_max 27.47
_diffrn_reflns_theta_min 1.98
_diffrn_standards_decay_% 0
_exptl_absorpt_coefficient_mu 0.109
_exptl_absorpt_correction_T_max 0.99
_exptl_absorpt_correction_T_min 0.83
_exptl_absorpt_correction_type multi-scan
_exptl_absorpt_process_details 'SADABS v2.05 (Sheldrick, 2003)'
_exptl_crystal_colour 'pale yellow'
_exptl_crystal_density_diffrn 1.415
_exptl_crystal_density_method 'not measured'
_exptl_crystal_description block
_exptl_crystal_F_000 372
_exptl_crystal_size_max 0.40
_exptl_crystal_size_mid 0.10
_exptl_crystal_size_min 0.10
_refine_diff_density_max 0.426
_refine_diff_density_min -0.287
_refine_diff_density_rms 0.086
_refine_ls_extinction_method none
_refine_ls_goodness_of_fit_ref 1.233
_refine_ls_hydrogen_treatment mixed
_refine_ls_matrix_type full
_refine_ls_number_parameters 121
_refine_ls_number_reflns 1140
_refine_ls_number_restraints 1
_refine_ls_restrained_S_all 1.233
_refine_ls_R_factor_all 0.0535
_refine_ls_R_factor_gt 0.0478
_refine_ls_shift/su_max 0.001
_refine_ls_shift/su_mean 0.000
_refine_ls_structure_factor_coef Fsqd
_refine_ls_weighting_details 'calc w=1/[\s^2^(Fo^2^)+(0.0883P)^2^+0.1469P] where P=(Fo^2^+2Fc^2^)/3'
_refine_ls_weighting_scheme calc
_refine_ls_wR_factor_gt 0.1267
_refine_ls_wR_factor_ref 0.1422
_reflns_number_gt 1081
_reflns_number_total 1140
_reflns_threshold_expression >2\s(I)
_cod_data_source_file b708614hsup1.cif
_cod_data_source_block aseiv96aa
_cod_depositor_comments
;
The following automatic conversions were performed:

'_symmetry_cell_setting' value 'Orthorhombic' changed to
'orthorhombic' according to
/home/saulius/struct/CIF-dictionaries/cif_core.dic dictionary named
'cif_core.dic' version 2.4.2 from 2011-04-26.

Automatic conversion script
Id: cif_fix_values 1891 2012-01-12 08:04:46Z andrius 
;
_cod_original_formula_sum 'C9 H11 O3.50'
_cod_database_code 7111516

loop_
_symmetry_equiv_pos_as_xyz
'x, y, z'
'-x, -y, z'
'-x+1/2, y+1/2, -z'
'x+1/2, -y+1/2, -z'

loop_
_atom_site_label
_atom_site_type_symbol
_atom_site_fract_x
_atom_site_fract_y
_atom_site_fract_z
_atom_site_U_iso_or_equiv
_atom_site_adp_type
_atom_site_occupancy
_atom_site_symmetry_multiplicity
_atom_site_calc_flag
_atom_site_refinement_flags
C1 C 0.20530(18) 0.26945(15) 0.7866(7) 0.0127(5) Uani 1 1 d .
C2 C 0.15327(17) 0.19965(15) 0.9259(8) 0.0129(5) Uani 1 1 d .
C3 C 0.19389(18) 0.11984(15) 0.9266(7) 0.0134(5) Uani 1 1 d .
C4 C 0.28870(18) 0.11103(15) 0.7852(7) 0.0140(5) Uani 1 1 d .
C5 C 0.34271(18) 0.17901(15) 0.6491(7) 0.0143(6) Uani 1 1 d .
H5 H 0.4077 0.1703 0.5589 0.017 Uiso 1 1 calc R
C6 C 0.30224(18) 0.25798(15) 0.6456(7) 0.0132(6) Uani 1 1 d .
C7 C 0.15771(18) 0.34927(15) 0.7795(8) 0.0149(5) Uani 1 1 d .
H7 H 0.1932 0.3945 0.6787 0.018 Uiso 1 1 calc R
C8 C 0.1377(2) 0.04640(15) 1.0708(8) 0.0187(6) Uani 1 1 d .
H8A H 0.0779 0.0661 1.1916 0.028 Uiso 1 1 calc R
H8B H 0.1799 0.0160 1.2368 0.028 Uiso 1 1 calc R
H8C H 0.1187 0.0092 0.8779 0.028 Uiso 1 1 calc R
C9 C 0.36114(19) 0.33003(15) 0.4995(7) 0.0148(5) Uani 1 1 d .
H9A H 0.3829 0.3662 0.6922 0.022 Uiso 1 1 calc R
H9B H 0.3195 0.3621 0.3373 0.022 Uiso 1 1 calc R
H9C H 0.4194 0.3087 0.3740 0.022 Uiso 1 1 calc R
O1 O 0.07284(13) 0.36358(11) 0.8963(6) 0.0201(5) Uani 1 1 d .
O2 O 0.06144(13) 0.20874(10) 1.0635(6) 0.0169(5) Uani 1 1 d .
H2 H 0.0428 0.2584 1.0393 0.025 Uiso 1 1 calc R
O3 O 0.32717(13) 0.03314(11) 0.7880(6) 0.0197(5) Uani 1 1 d .
H3 H 0.3830 0.0335 0.6896 0.030 Uiso 1 1 calc R
O6 O 0.5000 0.0000 0.4420(8) 0.0172(6) Uani 1 2 d SD
H6 H 0.523(2) 0.0398(16) 0.318(8) 0.026 Uiso 1 1 d D

loop_
_atom_site_aniso_label
_atom_site_aniso_U_11
_atom_site_aniso_U_22
_atom_site_aniso_U_33
_atom_site_aniso_U_23
_atom_site_aniso_U_13
_atom_site_aniso_U_12
C1 0.0137(11) 0.0097(11) 0.0147(13) -0.0009(10) -0.0025(11) -0.0008(8)
C2 0.0104(11) 0.0150(11) 0.0133(13) -0.0015(10) -0.0027(10) -0.0009(9)
C3 0.0151(11) 0.0117(11) 0.0133(12) 0.0014(10) -0.0026(11) -0.0035(9)
C4 0.0168(11) 0.0109(11) 0.0144(13) -0.0023(10) -0.0033(11) 0.0020(9)
C5 0.0120(11) 0.0137(11) 0.0172(13) -0.0020(10) -0.0001(10) 0.0005(9)
C6 0.0142(11) 0.0141(11) 0.0112(13) -0.0020(10) -0.0026(10) -0.0015(9)
C7 0.0142(10) 0.0102(11) 0.0205(14) -0.0007(11) -0.0009(11) -0.0008(9)
C8 0.0202(12) 0.0121(12) 0.0239(14) 0.0022(11) 0.0013(13) -0.0041(10)
C9 0.0144(11) 0.0136(11) 0.0164(13) 0.0008(10) 0.0024(11) -0.0017(9)
O1 0.0154(8) 0.0133(8) 0.0315(12) 0.0016(9) 0.0031(9) 0.0038(7)
O2 0.0123(8) 0.0131(8) 0.0254(11) 0.0017(9) 0.0013(8) 0.0009(6)
O3 0.0169(8) 0.0093(8) 0.0330(12) 0.0010(9) 0.0034(9) 0.0037(7)
O6 0.0150(12) 0.0089(11) 0.0278(16) 0.000 0.000 -0.0024(9)

loop_
_atom_type_symbol
_atom_type_description
_atom_type_scat_dispersion_real
_atom_type_scat_dispersion_imag
_atom_type_scat_source
C C 0.0033 0.0016 'International Tables Vol C Tables 4.2.6.8 and 6.1.1.4'
H H 0.0000 0.0000 'International Tables Vol C Tables 4.2.6.8 and 6.1.1.4'
O O 0.0106 0.0060 'International Tables Vol C Tables 4.2.6.8 and 6.1.1.4'

loop_
_geom_angle_atom_site_label_1
_geom_angle_atom_site_label_2
_geom_angle_atom_site_label_3
_geom_angle
C2 C1 C6 119.4(2)
C2 C1 C7 119.3(2)
C6 C1 C7 121.3(2)
O2 C2 C3 117.3(2)
O2 C2 C1 120.7(2)
C3 C2 C1 122.0(2)
C2 C3 C4 116.9(2)
C2 C3 C8 121.5(2)
C4 C3 C8 121.6(2)
O3 C4 C3 116.2(2)
O3 C4 C5 121.3(2)
C3 C4 C5 122.5(2)
C6 C5 C4 120.6(2)
C6 C5 H5 119.7
C4 C5 H5 119.7
C5 C6 C1 118.5(2)
C5 C6 C9 119.9(2)
C1 C6 C9 121.5(2)
O1 C7 C1 124.6(2)
O1 C7 H7 117.7
C1 C7 H7 117.7
C3 C8 H8A 109.5
C3 C8 H8B 109.5
H8A C8 H8B 109.5
C3 C8 H8C 109.5
H8A C8 H8C 109.5
H8B C8 H8C 109.5
C6 C9 H9A 109.5
C6 C9 H9B 109.5
H9A C9 H9B 109.5
C6 C9 H9C 109.5
H9A C9 H9C 109.5
H9B C9 H9C 109.5
C2 O2 H2 109.5
C4 O3 H3 109.5

loop_
_geom_bond_atom_site_label_1
_geom_bond_atom_site_label_2
_geom_bond_distance
C1 C2 1.423(3)
C1 C6 1.424(4)
C1 C7 1.431(3)
C2 O2 1.351(3)
C2 C3 1.391(3)
C3 C4 1.393(4)
C3 C8 1.503(3)
C4 O3 1.351(3)
C4 C5 1.409(4)
C5 C6 1.378(3)
C5 H5 0.9500
C6 C9 1.507(3)
C7 O1 1.248(3)
C7 H7 0.9500
C8 H8A 0.9800
C8 H8B 0.9800
C8 H8C 0.9800
C9 H9A 0.9800
C9 H9B 0.9800
C9 H9C 0.9800
O2 H2 0.8400
O3 H3 0.8400
O6 H6 0.854(18)

loop_
_geom_hbond_atom_site_label_D
_geom_hbond_atom_site_label_H
_geom_hbond_atom_site_label_A
_geom_hbond_distance_DH
_geom_hbond_distance_HA
_geom_hbond_distance_DA
_geom_hbond_angle_DHA
_geom_hbond_site_symmetry_A
O2 H2 O1 0.84 1.82 2.566(2) 147.7 .
O3 H3 O6 0.84 1.91 2.727(3) 162.8 .
O6 H6 O1 0.854(18) 1.873(18) 2.721(2) 172(3) 4_556

loop_
_geom_torsion_atom_site_label_1
_geom_torsion_atom_site_label_2
_geom_torsion_atom_site_label_3
_geom_torsion_atom_site_label_4
_geom_torsion
C6 C1 C2 O2 179.6(3)
C7 C1 C2 O2 -2.7(4)
C6 C1 C2 C3 -0.5(4)
C7 C1 C2 C3 177.3(3)
O2 C2 C3 C4 -179.8(2)
C1 C2 C3 C4 0.2(4)
O2 C2 C3 C8 0.6(4)
C1 C2 C3 C8 -179.3(3)
C2 C3 C4 O3 180.0(2)
C8 C3 C4 O3 -0.5(4)
C2 C3 C4 C5 0.6(4)
C8 C3 C4 C5 -179.9(3)
O3 C4 C5 C6 179.5(2)
C3 C4 C5 C6 -1.1(4)
C4 C5 C6 C1 0.8(4)
C4 C5 C6 C9 179.9(2)
C2 C1 C6 C5 0.0(4)
C7 C1 C6 C5 -177.8(3)
C2 C1 C6 C9 -179.1(2)
C7 C1 C6 C9 3.2(4)
C2 C1 C7 O1 1.9(4)
C6 C1 C7 O1 179.6(3)
